data_7045205
loop_
_publ_author_name
'Wu, Hechen'
'Wan, Rong'
'Si, Yanan'
'Ma, Pengtao'
'Wang, Jingping'
'Niu, Jingyang'

_publ_section_title
;
 A helical chain-like organic-inorganic hybrid arsenotungstate with
 color-tunable photoluminescence.
;
_journal_issue 6
_journal_name_full 'Dalton transactions (Cambridge, England : 2003)'
_journal_page_first 1958
_journal_page_last 1965
_journal_paper_doi 10.1039/c7dt04608a
_journal_volume 47
_journal_year 2018
_chemical_formula_moiety '0.25(C32 H104 As8 Na16 O368 Pr8 W84), 6(H4 O2)'
_chemical_formula_sum 'C8 H50 As2 Na4 O104 Pr2 W21'
_chemical_formula_weight 6194.95
_space_group_crystal_system monoclinic
_space_group_IT_number 15
_space_group_name_Hall '-C 2yc'
_space_group_name_H-M_alt 'C 1 2/c 1'
_symmetry_space_group_name_Hall '-C 2yc'
_symmetry_space_group_name_H-M 'C 1 2/c 1'
_atom_sites_solution_hydrogens mixed
_atom_sites_solution_primary direct
_audit_creation_date 2017-12-28
_audit_creation_method
;
Olex2 1.2
(compiled 2017.08.10 svn.r3458 for OlexSys, GUI svn.r5381)
;
_audit_update_record
;
2017-12-31 deposited with the CCDC.
2018-01-02 downloaded from the CCDC.
;
_cell_angle_alpha 90
_cell_angle_beta 109.160(4)
_cell_angle_gamma 90
_cell_formula_units_Z 4
_cell_length_a 19.802(5)
_cell_length_b 28.389(8)
_cell_length_c 21.365(9)
_cell_measurement_reflns_used 6401
_cell_measurement_temperature 296(2)
_cell_measurement_theta_max 25.61
_cell_measurement_theta_min 2.47
_cell_volume 11345(6)
_computing_cell_refinement 'SAINT V8.18C'
_computing_data_collection 'Bruker APEX2'
_computing_data_reduction 'SAINT V8.18C'
_computing_molecular_graphics 'Olex2 (Dolomanov et al., 2009)'
_computing_publication_material 'Olex2 (Dolomanov et al., 2009)'
_computing_structure_refinement 'ShelXL (Sheldrick, 2015)'
_computing_structure_solution 'ShelXS-1997 (Sheldrick, 2008)'
_diffrn_ambient_temperature 296.15
_diffrn_measured_fraction_theta_full 0.995
_diffrn_measured_fraction_theta_max 0.995
_diffrn_measurement_device_type 'Bruker APEX-II CCD'
_diffrn_measurement_method '\f and \w scans'
_diffrn_radiation_monochromator graphite
_diffrn_radiation_type MoK\a
_diffrn_radiation_wavelength 0.71073
_diffrn_reflns_av_R_equivalents 0.0500
_diffrn_reflns_av_unetI/netI 0.0595
_diffrn_reflns_Laue_measured_fraction_full 0.995
_diffrn_reflns_Laue_measured_fraction_max 0.995
_diffrn_reflns_limit_h_max 12
_diffrn_reflns_limit_h_min -23
_diffrn_reflns_limit_k_max 33
_diffrn_reflns_limit_k_min -33
_diffrn_reflns_limit_l_max 25
_diffrn_reflns_limit_l_min -24
_diffrn_reflns_number 29203
_diffrn_reflns_point_group_measured_fraction_full 0.995
_diffrn_reflns_point_group_measured_fraction_max 0.995
_diffrn_reflns_theta_full 25.099
_diffrn_reflns_theta_max 25.099
_diffrn_reflns_theta_min 2.178
_diffrn_standards_number 0
_exptl_absorpt_coefficient_mu 22.734
_exptl_absorpt_correction_T_max 0.7457
_exptl_absorpt_correction_T_min 0.3246
_exptl_absorpt_correction_type multi-scan
_exptl_absorpt_process_details
;
SADABS-2008/1 (Bruker,2008) was used for absorption correction.
wR2(int) was 0.1517 before and 0.0492 after correction.
The Ratio of minimum to maximum transmission is 0.4353.
The \l/2 correction factor is 0.0015.
;
_exptl_crystal_colour colourless
_exptl_crystal_colour_primary colourless
_exptl_crystal_density_diffrn 3.627
_exptl_crystal_description block
_exptl_crystal_F_000 10848
_exptl_crystal_preparation Luminescent
_exptl_crystal_size_max 0.23
_exptl_crystal_size_mid 0.16
_exptl_crystal_size_min 0.16
_refine_diff_density_max 2.663
_refine_diff_density_min -2.685
_refine_diff_density_rms 0.293
_refine_ls_extinction_method none
_refine_ls_goodness_of_fit_ref 1.024
_refine_ls_hydrogen_treatment mixed
_refine_ls_matrix_type full
_refine_ls_number_parameters 655
_refine_ls_number_reflns 10079
_refine_ls_number_restraints 115
_refine_ls_restrained_S_all 1.024
_refine_ls_R_factor_all 0.0691
_refine_ls_R_factor_gt 0.0454
_refine_ls_shift/su_max 0.002
_refine_ls_shift/su_mean 0.000
_refine_ls_structure_factor_coef Fsqd
_refine_ls_weighting_details 'w=1/[\s^2^(Fo^2^)+(0.0603P)^2^+229.5643P] where P=(Fo^2^+2Fc^2^)/3'
_refine_ls_weighting_scheme calc
_refine_ls_wR_factor_gt 0.1120
_refine_ls_wR_factor_ref 0.1248
_reflns_Friedel_coverage 0.000
_reflns_number_gt 7356
_reflns_number_total 10079
_reflns_threshold_expression 'I > 2\s(I)'
_cod_data_source_file c7dt04608a2.cif
_cod_data_source_block 1588091
_cod_depositor_comments 'Adding full bibliography for 7045205.cif.'
_cod_database_code 7045205
_shelx_shelxl_version_number 2018/1
_shelx_space_group_comment
;
The symmetry employed for this shelxl refinement is uniquely defined
by the following loop, which should always be used as a source of
symmetry information in preference to the above space-group names.
They are only intended as comments.
;
_shelx_estimated_absorpt_t_max 0.122
_shelx_estimated_absorpt_t_min 0.078
_olex2_refinement_description
;
1. Fixed Uiso
 At 1.2 times of:
  All C(H) groups, All C(H,H) groups
 At 1.5 times of:
  All O(H,H) groups
2. Restrained distances
 C2-C3
 1.5 with sigma of 0.01
 O1W-H1WA = O1W-H1WB
 0.83 with sigma of 0.01
 O2W-H2WA = O2W-H2WB
 0.83 with sigma of 0.01
 O3W-H3WA = O3W-H3WB
 0.83 with sigma of 0.01
 O4W-H4WA = O4W-H4WB
 0.83 with sigma of 0.01
 O5W-H5WA = O5W-H5WB
 0.83 with sigma of 0.01
 O6W-H6WA = O6W-H6WB
 0.83 with sigma of 0.01
 O7W-H7WA = O7W-H7WB
 0.83 with sigma of 0.01
 O8W-H8WA = O8W-H8WB
 0.83 with sigma of 0.01
 O9W-H9WA = O9W-H9WB
 0.83 with sigma of 0.01
 O12W-H12A = O12W-H12B
 0.83 with sigma of 0.01
 H1WA-H1WB
 1.37 with sigma of 0.02
 H2WA-H2WB
 1.37 with sigma of 0.02
 H3WA-H3WB
 1.37 with sigma of 0.02
 H4WA-H4WB
 1.37 with sigma of 0.02
 H5WA-H5WB
 1.37 with sigma of 0.02
 H6WA-H6WB
 1.37 with sigma of 0.02
 H7WA-H7WB
 1.37 with sigma of 0.02
 H8WA-H8WB
 1.37 with sigma of 0.02
 H9WA-H9WB
 1.37 with sigma of 0.02
 H12A-H12B
 1.37 with sigma of 0.02
3. Uiso/Uaniso restraints and constraints
C3 \\sim C2 \\sim C4: within 1.7A with sigma of 0.01 and sigma for terminal
atoms of 0.02
Uanis(O38) \\sim Ueq, Uanis(O41) \\sim Ueq, Uanis(C1) \\sim Ueq, Uanis(C2)
\\sim Ueq, Uanis(C3) \\sim Ueq, Uanis(C4) \\sim Ueq: with sigma of 0.01 and
sigma for terminal atoms of 0.02
Uanis(O4W) \\sim Ueq, Uanis(O8W) \\sim Ueq, Uanis(O9W) \\sim Ueq, Uanis(O10W)
\\sim Ueq, Uanis(O11W) \\sim Ueq, Uanis(O12W) \\sim Ueq: with sigma of 0.01 and
sigma for terminal atoms of 0.02
4. Others
 Fixed Sof: H3WA(0.5) H3WB(0.5) H8WA(0.5) H8WB(0.5)
5.a :
 O5W(H5WA,H5WB,O6W,H6WA,H6WB,O7W,H7WA,H7WB,O8W,H8WA,H8WB,O9W,H9WA,H9WB,O10W,
 H10A,H10B,O11W,H11A,H11B)
5.b Ternary CH refined with riding coordinates:
 C2(H2)
5.c Secondary CH2 refined with riding coordinates:
 C3(H3A,H3B)
;
_olex2_submission_special_instructions 'No special instructions were received'

loop_
_space_group_symop_operation_xyz
'x, y, z'
'-x, y, -z+1/2'
'x+1/2, y+1/2, z'
'-x+1/2, y+1/2, -z+1/2'
'-x, -y, -z'
'x, -y, z-1/2'
'-x+1/2, -y+1/2, -z'
'x+1/2, -y+1/2, z-1/2'

loop_
_atom_site_label
_atom_site_type_symbol
_atom_site_fract_x
_atom_site_fract_y
_atom_site_fract_z
_atom_site_U_iso_or_equiv
_atom_site_adp_type
_atom_site_occupancy
_atom_site_site_symmetry_order
_atom_site_calc_flag
_atom_site_refinement_flags_posn
_atom_site_refinement_flags_adp
_atom_site_refinement_flags_occupancy
Pr Pr 0.89805(2) 0.23185(2) 0.11219(2) 0.03097(12) Uani 1 1 d . . .
W1 W 0.86175(2) 0.04203(2) 0.16487(2) 0.04799(11) Uani 1 1 d . . .
W2 W 0.76615(2) 0.11665(2) 0.04553(2) 0.04142(10) Uani 1 1 d . . .
W3 W 0.68096(2) 0.05052(2) 0.12811(2) 0.05485(13) Uani 1 1 d . . .
W4 W 0.88205(2) 0.08015(2) 0.33297(2) 0.04578(11) Uani 1 1 d . . .
W5 W 0.70468(2) 0.08503(2) 0.29961(2) 0.05452(12) Uani 1 1 d . . .
W6 W 0.80645(2) 0.17884(2) 0.36608(2) 0.04444(10) Uani 1 1 d . . .
W7 W 0.68122(2) 0.22248(2) 0.07921(2) 0.03458(9) Uani 1 1 d . . .
W8 W 0.59489(2) 0.15980(2) 0.16411(2) 0.04732(11) Uani 1 1 d . . .
W9 W 0.69514(2) 0.25487(2) 0.23300(2) 0.03889(9) Uani 1 1 d . . .
W10 W 0.89669(2) 0.27041(2) 0.29883(2) 0.03122(8) Uani 1 1 d . . .
W11 W 1.000000 0.13378(2) 0.250000 0.03093(12) Uani 1 2 d S T P
As1 As 0.79789(4) 0.15740(3) 0.20376(4) 0.0313(2) Uani 1 1 d . . .
Na1 Na 0.92205(18) -0.08843(11) 0.12394(15) 0.0558(10) Uani 1 1 d . . .
Na2 Na 0.5627(2) -0.01425(15) 0.3312(2) 0.0729(14) Uani 1 1 d . . .
O1 O 0.8995(4) -0.0115(2) 0.1589(4) 0.073(3) Uani 1 1 d . . .
O2 O 0.7484(3) 0.1101(2) -0.0388(3) 0.060(2) Uani 1 1 d . . .
O3 O 0.6169(4) 0.0075(2) 0.1044(4) 0.080(3) Uani 1 1 d . . .
O4 O 0.9453(3) 0.0463(2) 0.3855(3) 0.061(2) Uani 1 1 d . . .
O5 O 0.6552(3) 0.0516(2) 0.3361(3) 0.070(2) Uani 1 1 d . . .
O6 O 0.8234(3) 0.2064(2) 0.4416(3) 0.0533(19) Uani 1 1 d . . .
O7 O 0.6364(3) 0.2507(2) 0.0055(2) 0.0429(17) Uani 1 1 d . . .
O8 O 0.5063(3) 0.1486(3) 0.1522(3) 0.071(2) Uani 1 1 d . . .
O9 O 0.6617(3) 0.3030(2) 0.2619(3) 0.0541(19) Uani 1 1 d . . .
O10 O 0.9847(3) 0.26991(19) 0.3542(3) 0.0404(17) Uani 1 1 d . . .
O11 O 1.0499(3) 0.17295(18) 0.3093(2) 0.0346(15) Uani 1 1 d . . .
O12 O 0.8294(3) 0.0621(2) 0.0754(3) 0.0501(19) Uani 1 1 d . . .
O13 O 0.6873(3) 0.0693(2) 0.0481(3) 0.054(2) Uani 1 1 d . . .
O14 O 0.7637(3) 0.0142(2) 0.1470(3) 0.064(2) Uani 1 1 d . . .
O15 O 0.6988(3) 0.0516(2) 0.2244(3) 0.054(2) Uani 1 1 d . . .
O16 O 0.7978(3) 0.0568(2) 0.3457(3) 0.058(2) Uani 1 1 d . . .
O17 O 0.8686(3) 0.21368(19) 0.3277(2) 0.0371(15) Uani 1 1 d . . .
O18 O 0.7708(3) 0.2390(2) 0.0970(2) 0.0385(16) Uani 1 1 d . . .
O19 O 0.9360(3) 0.12103(19) 0.2957(2) 0.0395(16) Uani 1 1 d . . .
O20 O 0.9093(3) 0.2563(2) 0.2248(2) 0.0405(17) Uani 1 1 d . . .
O21 O 0.6230(3) 0.1036(2) 0.1306(3) 0.0527(19) Uani 1 1 d . . .
O22 O 0.6075(3) 0.2153(2) 0.2137(2) 0.0486(17) Uani 1 1 d . . .
O23 O 0.8338(3) 0.15820(19) 0.0690(2) 0.0405(16) Uani 1 1 d . . .
O24 O 0.7770(3) 0.1059(2) 0.1526(2) 0.0431(17) Uani 1 1 d . . .
O25 O 0.8608(3) 0.04365(18) 0.2553(3) 0.0460(18) Uani 1 1 d . . .
O26 O 0.5901(3) 0.1911(2) 0.0880(3) 0.0467(17) Uani 1 1 d . . .
O27 O 0.8809(3) 0.1318(2) 0.3931(2) 0.0452(18) Uani 1 1 d . . .
O28 O 0.7324(3) 0.2158(2) 0.3108(2) 0.0442(16) Uani 1 1 d . . .
O29 O 0.6642(3) 0.26773(19) 0.1401(2) 0.0382(16) Uani 1 1 d . . .
O30 O 0.7902(3) 0.1304(2) 0.2764(2) 0.0403(16) Uani 1 1 d . . .
O31 O 0.7122(2) 0.18599(17) 0.1780(2) 0.0314(14) Uani 1 1 d . . .
O32 O 0.7407(3) 0.1328(2) 0.3718(3) 0.0524(19) Uani 1 1 d . . .
O33 O 0.6955(3) 0.1632(2) 0.0470(3) 0.0424(17) Uani 1 1 d . . .
O34 O 0.7849(3) 0.27145(19) 0.2447(2) 0.0397(16) Uani 1 1 d . . .
O35 O 0.9382(3) 0.0791(2) 0.1893(3) 0.0476(18) Uani 1 1 d . . .
O36 O 0.6395(3) 0.1271(2) 0.2502(3) 0.0557(19) Uani 1 1 d . . .
O37 O 0.8555(3) 0.3012(2) 0.3699(2) 0.0423(16) Uani 1 1 d . . .
O38 O 0.8129(5) 0.3666(4) 0.4001(4) 0.129(3) Uani 1 1 d . U .
O39 O 0.8897(3) 0.33690(19) 0.2783(2) 0.0406(16) Uani 1 1 d . . .
O40 O 0.8306(7) 0.4333(5) 0.1925(7) 0.178(6) Uani 1 1 d . . .
O41 O 0.9247(7) 0.4654(5) 0.2636(7) 0.178(4) Uani 1 1 d . U .
C1 C 0.8372(5) 0.3413(4) 0.3617(5) 0.066(3) Uani 1 1 d . U .
C2 C 0.8521(8) 0.36421(18) 0.3058(8) 0.127(3) Uani 1 1 d D U .
H2 H 0.805063 0.358955 0.272517 0.152 Uiso 1 1 calc R . .
C3 C 0.8517(9) 0.41662(18) 0.3020(8) 0.135(2) Uani 1 1 d D U .
H3A H 0.883777 0.428503 0.343802 0.162 Uiso 1 1 calc R . .
H3B H 0.804004 0.427413 0.298054 0.162 Uiso 1 1 calc R . .
C4 C 0.8731(9) 0.4394(6) 0.2457(8) 0.134(3) Uani 1 1 d . U .
O1W O 0.9806(2) 0.1860(2) 0.06589(19) 0.0489(18) Uani 1 1 d D . .
H1WA H 1.0194(3) 0.1962(5) 0.0650(7) 0.073 Uiso 1 1 d DR . .
H1WB H 0.9534(5) 0.1793(7) 0.0283(3) 0.073 Uiso 1 1 d DR . .
O2W O 0.8770(2) 0.31934(18) 0.1051(2) 0.076(3) Uani 1 1 d D . .
H2WA H 0.9047(3) 0.3362(3) 0.0929(4) 0.114 Uiso 1 1 d DR . .
H2WB H 0.8727(5) 0.3294(5) 0.1401(2) 0.114 Uiso 1 1 d DR . .
O3W O 0.500000 0.06629(16) 0.250000 0.109(5) Uani 1 2 d DS T P
H3WA H 0.5265(5) 0.0894(2) 0.2632(15) 0.163 Uiso 0.5 1 d DR . .
H3WB H 0.5164(12) 0.0425(2) 0.2724(6) 0.163 Uiso 0.5 1 d DR . .
O4W O 0.6521(3) -0.0233(2) 0.4201(3) 0.146(4) Uani 1 1 d D U .
H4WA H 0.6641(9) -0.0046(3) 0.4516(3) 0.218 Uiso 1 1 d DR . .
H4WB H 0.6103(3) -0.0326(4) 0.4123(11) 0.218 Uiso 1 1 d DR . .
O5W O 0.3906(2) 0.20172(18) 0.1403(2) 0.158(4) Uani 1 1 d D . .
H5WA H 0.397681 0.215880 0.108888 0.237 Uiso 1 1 d DG . .
H5WB H 0.411390 0.175859 0.146554 0.237 Uiso 1 1 d DG . .
O6W O 0.7312(3) 0.1571(3) -0.1444(3) 0.108(3) Uani 1 1 d DG . .
H6WA H 0.772711 0.150478 -0.142967 0.162 Uiso 1 1 d DG . .
H6WB H 0.714733 0.136038 -0.126597 0.162 Uiso 1 1 d DG . .
O7W O 0.9350(4) 0.0958(3) 0.0177(4) 0.181(6) Uani 1 1 d DG . .
H7WA H 0.907563 0.114230 0.027690 0.271 Uiso 1 1 d DG . .
H7WB H 0.918000 0.068680 0.012125 0.271 Uiso 1 1 d DG . .
O8W O 0.5000(2) 0.2657(2) 0.2500(2) 0.137(5) Uani 1 2 d DGS TU P
H8WA H 0.536077 0.280863 0.273352 0.206 Uiso 0.5 1 d DG . .
H8WB H 0.492655 0.270086 0.210402 0.206 Uiso 0.5 1 d DG . .
O9W O 0.4615(2) 0.2274(2) -0.0024(2) 0.194(6) Uani 1 1 d DG U .
H9WA H 0.460620 0.245733 0.027709 0.291 Uiso 1 1 d DG . .
H9WB H 0.443938 0.201444 0.001975 0.291 Uiso 1 1 d DG . .
O10W O 0.8326(3) 0.2897(4) 0.4999(3) 0.196(5) Uani 1 1 d G U .
H10A H 0.812351 0.314142 0.479252 0.294 Uiso 1 1 d G . .
H10B H 0.802150 0.267802 0.485448 0.294 Uiso 1 1 d G . .
O11W O 0.9675(4) 0.3724(3) 0.2010(4) 0.195(6) Uani 1 1 d G U .
H11A H 0.970218 0.399803 0.185895 0.293 Uiso 1 1 d G . .
H11B H 1.009626 0.361502 0.211001 0.293 Uiso 1 1 d G . .
O12W O 0.5178(5) 0.03311(17) 0.3677(3) 0.187(5) Uani 1 1 d D U .
H12A H 0.5430(8) 0.0462(3) 0.4023(4) 0.281 Uiso 1 1 d DR . .
H12B H 0.5159(18) 0.00420(18) 0.3730(11) 0.281 Uiso 1 1 d DR . .

loop_
_atom_site_aniso_label
_atom_site_aniso_U_11
_atom_site_aniso_U_22
_atom_site_aniso_U_33
_atom_site_aniso_U_23
_atom_site_aniso_U_13
_atom_site_aniso_U_12
Pr 0.02946(19) 0.0346(2) 0.02577(18) -0.00019(17) 0.00486(15) 0.00099(18)
W1 0.03940(17) 0.02933(18) 0.0673(2) -0.00515(17) 0.00672(16) -0.00410(15)
W2 0.03683(16) 0.03909(19) 0.04262(17) -0.00855(15) 0.00527(14) -0.00485(15)
W3 0.03863(18) 0.0424(2) 0.0753(2) 0.00330(19) 0.00754(17) -0.01313(16)
W4 0.03646(16) 0.0450(2) 0.05276(18) 0.02148(16) 0.01037(14) 0.00071(15)
W5 0.03797(17) 0.0604(2) 0.0653(2) 0.02872(18) 0.01723(15) -0.00447(16)
W6 0.04111(17) 0.0599(2) 0.03468(15) 0.01446(15) 0.01571(12) 0.00288(16)
W7 0.02811(14) 0.04458(19) 0.02939(14) 0.00660(14) 0.00720(11) 0.00223(13)
W8 0.02821(15) 0.0596(2) 0.05390(18) 0.01636(17) 0.01312(13) -0.00100(15)
W9 0.03387(15) 0.0523(2) 0.03442(14) 0.00637(15) 0.01659(11) 0.00906(14)
W10 0.03243(14) 0.03578(17) 0.02665(13) 0.00053(13) 0.01133(11) 0.00473(13)
W11 0.02775(19) 0.0282(2) 0.0338(2) 0.000 0.00600(16) 0.000
As1 0.0277(3) 0.0320(4) 0.0331(3) 0.0045(3) 0.0085(3) -0.0016(3)
Na1 0.108(2) 0.0189(16) 0.0696(15) -0.0052(13) 0.0683(12) -0.0011(15)
Na2 0.062(2) 0.070(3) 0.089(2) 0.024(2) 0.0275(18) 0.001(2)
O1 0.063(4) 0.034(4) 0.112(5) 0.000(4) 0.013(4) -0.001(3)
O2 0.059(4) 0.061(4) 0.047(3) -0.020(3) -0.003(3) -0.001(3)
O3 0.074(4) 0.058(4) 0.094(5) 0.000(4) 0.010(4) -0.040(3)
O4 0.039(3) 0.060(4) 0.082(4) 0.035(3) 0.019(3) 0.019(3)
O5 0.052(4) 0.076(4) 0.072(4) 0.046(3) 0.007(3) 0.001(3)
O6 0.065(3) 0.062(4) 0.039(3) 0.001(3) 0.025(2) 0.001(3)
O7 0.047(3) 0.047(3) 0.033(3) 0.001(2) 0.013(2) 0.013(3)
O8 0.029(3) 0.096(5) 0.091(4) 0.035(4) 0.022(3) -0.005(3)
O9 0.053(3) 0.058(4) 0.048(3) 0.007(3) 0.013(2) 0.028(3)
O10 0.033(3) 0.034(3) 0.049(3) 0.004(3) 0.006(2) 0.001(2)
O11 0.035(3) 0.041(3) 0.025(2) -0.006(2) 0.0060(19) -0.005(2)
O12 0.048(3) 0.041(3) 0.057(3) -0.001(3) 0.012(3) -0.006(3)
O13 0.063(3) 0.029(3) 0.064(3) -0.015(3) 0.014(3) -0.015(3)
O14 0.059(4) 0.033(3) 0.081(4) -0.008(3) 0.000(3) -0.010(3)
O15 0.046(3) 0.045(4) 0.064(3) 0.014(3) 0.010(3) -0.007(3)
O16 0.035(3) 0.069(4) 0.066(3) 0.031(3) 0.012(3) -0.002(3)
O17 0.034(2) 0.033(3) 0.049(3) 0.002(2) 0.021(2) -0.001(2)
O18 0.032(3) 0.048(3) 0.032(2) 0.003(2) 0.006(2) -0.002(2)
O19 0.034(3) 0.040(3) 0.039(3) 0.021(2) 0.003(2) 0.002(2)
O20 0.037(3) 0.053(4) 0.032(2) -0.004(2) 0.012(2) -0.006(3)
O21 0.038(3) 0.055(4) 0.059(3) 0.008(3) 0.008(3) -0.016(3)
O22 0.038(3) 0.067(4) 0.051(3) 0.033(3) 0.0295(19) 0.016(3)
O23 0.038(3) 0.039(3) 0.039(3) -0.010(2) 0.004(2) -0.004(2)
O24 0.036(3) 0.052(4) 0.036(3) -0.008(3) 0.004(2) -0.009(3)
O25 0.048(3) 0.023(3) 0.060(3) 0.012(3) 0.008(3) -0.002(2)
O26 0.029(3) 0.064(4) 0.047(3) 0.017(3) 0.012(2) -0.004(3)
O27 0.048(3) 0.053(4) 0.029(3) 0.008(3) 0.005(2) -0.006(3)
O28 0.045(3) 0.052(3) 0.044(3) 0.021(3) 0.026(2) 0.012(3)
O29 0.036(3) 0.049(3) 0.032(2) -0.004(2) 0.0145(19) 0.006(2)
O30 0.038(3) 0.053(3) 0.030(2) 0.007(2) 0.012(2) -0.012(2)
O31 0.026(2) 0.026(3) 0.045(3) 0.011(2) 0.0159(19) 0.006(2)
O32 0.044(3) 0.074(4) 0.047(3) 0.016(3) 0.026(2) -0.009(3)
O33 0.043(3) 0.043(3) 0.041(3) 0.005(3) 0.013(2) -0.002(3)
O34 0.042(3) 0.038(3) 0.037(3) 0.003(2) 0.010(2) -0.002(2)
O35 0.038(3) 0.046(3) 0.051(3) -0.003(3) 0.004(2) -0.004(3)
O36 0.046(3) 0.063(4) 0.064(3) 0.020(3) 0.026(2) -0.005(3)
O37 0.048(3) 0.048(3) 0.034(2) -0.006(2) 0.017(2) 0.011(3)
O38 0.163(6) 0.119(6) 0.144(5) -0.017(5) 0.102(4) 0.028(5)
O39 0.049(3) 0.041(3) 0.039(2) 0.001(2) 0.024(2) 0.005(2)
O40 0.164(10) 0.172(11) 0.159(10) -0.014(9) 0.001(9) -0.053(9)
O41 0.173(5) 0.179(6) 0.187(5) 0.000(5) 0.066(4) 0.006(5)
C1 0.079(4) 0.066(4) 0.062(4) -0.015(3) 0.035(3) 0.014(4)
C2 0.134(4) 0.122(4) 0.130(4) -0.003(3) 0.052(3) 0.010(3)
C3 0.143(3) 0.129(3) 0.135(3) -0.003(3) 0.048(3) 0.005(3)
C4 0.141(4) 0.127(4) 0.134(4) -0.003(3) 0.045(3) 0.004(3)
O1W 0.042(3) 0.073(4) 0.034(2) -0.007(3) 0.017(2) -0.002(3)
O2W 0.064(4) 0.040(4) 0.108(5) 0.010(4) 0.007(4) 0.013(3)
O3W 0.035(5) 0.135(11) 0.136(10) 0.000 0.001(6) 0.000
O4W 0.200(7) 0.116(6) 0.132(6) 0.060(5) 0.071(5) 0.039(6)
O5W 0.112(5) 0.253(12) 0.146(6) 0.000(7) 0.093(3) 0.074(5)
O6W 0.114(6) 0.114(7) 0.092(5) 0.022(5) 0.029(4) -0.024(5)
O7W 0.083(6) 0.258(14) 0.199(11) 0.024(11) 0.044(6) 0.056(7)
O8W 0.118(7) 0.148(9) 0.173(8) 0.000 0.083(5) 0.000
O9W 0.165(8) 0.224(9) 0.169(8) 0.037(7) 0.022(6) 0.019(7)
O10W 0.241(9) 0.191(9) 0.168(8) -0.010(7) 0.083(6) -0.005(8)
O11W 0.195(8) 0.204(9) 0.185(8) -0.006(7) 0.061(6) 0.000(8)
O12W 0.145(7) 0.222(9) 0.212(8) 0.049(7) 0.083(6) 0.014(7)

loop_
_atom_type_symbol
_atom_type_description
_atom_type_scat_dispersion_real
_atom_type_scat_dispersion_imag
_atom_type_scat_source
C C 0.0033 0.0016 'International Tables Vol C Tables 4.2.6.8 and 6.1.1.4'
H H 0.0000 0.0000 'International Tables Vol C Tables 4.2.6.8 and 6.1.1.4'
As As 0.0499 2.0058 'International Tables Vol C Tables 4.2.6.8 and 6.1.1.4'
Na Na 0.0362 0.0249 'International Tables Vol C Tables 4.2.6.8 and 6.1.1.4'
O O 0.0106 0.0060 'International Tables Vol C Tables 4.2.6.8 and 6.1.1.4'
Pr Pr -0.2180 2.8214 'International Tables Vol C Tables 4.2.6.8 and 6.1.1.4'
W W -0.8490 6.8722 'International Tables Vol C Tables 4.2.6.8 and 6.1.1.4'

loop_
_geom_angle_atom_site_label_1
_geom_angle_atom_site_label_2
_geom_angle_atom_site_label_3
_geom_angle
_geom_angle_site_symmetry_1
_geom_angle_site_symmetry_3
O7 Pr O10 97.50(19) 7_655 2_755
O7 Pr O18 85.37(18) 7_655 .
O7 Pr O20 149.88(19) 7_655 .
O7 Pr O23 81.39(18) 7_655 .
O7 Pr O1W 72.44(16) 7_655 .
O7 Pr O2W 75.61(17) 7_655 .
O10 Pr O23 143.96(18) 2_755 .
O10 Pr O1W 70.70(17) 2_755 .
O10 Pr O2W 72.78(16) 2_755 .
O11 Pr O7 142.24(19) 2_755 7_655
O11 Pr O10 87.29(17) 2_755 2_755
O11 Pr O18 110.23(18) 2_755 .
O11 Pr O20 67.85(18) 2_755 .
O11 Pr O23 73.48(16) 2_755 .
O11 Pr O1W 74.02(17) 2_755 .
O11 Pr O2W 140.37(15) 2_755 .
O18 Pr O10 147.26(18) . 2_755
O18 Pr O20 82.16(17) . .
O18 Pr O23 68.78(18) . .
O18 Pr O1W 139.64(15) . .
O18 Pr O2W 76.46(17) . .
O20 Pr O10 79.27(18) . 2_755
O20 Pr O23 118.65(19) . .
O20 Pr O1W 131.98(14) . .
O20 Pr O2W 74.85(17) . .
O23 Pr O1W 74.75(17) . .
O23 Pr O2W 139.50(15) . .
O2W Pr O1W 126.87(17) . .
O1 W1 O12 101.7(3) . .
O1 W1 O14 93.2(3) . .
O1 W1 O24 163.0(2) . .
O1 W1 O25 104.0(3) . .
O1 W1 O35 101.4(3) . .
O12 W1 O14 86.7(3) . .
O12 W1 O24 70.9(2) . .
O12 W1 O25 152.7(2) . .
O14 W1 O24 71.5(2) . .
O25 W1 O14 82.8(3) . .
O25 W1 O24 81.8(2) . .
O35 W1 O12 95.2(3) . .
O35 W1 O14 164.6(3) . .
O35 W1 O24 94.7(2) . .
O35 W1 O25 88.8(3) . .
O2 W2 O12 98.3(3) . .
O2 W2 O13 93.4(3) . .
O2 W2 O23 104.4(3) . .
O2 W2 O24 164.8(3) . .
O2 W2 O33 100.9(3) . .
O12 W2 O13 83.4(2) . .
O12 W2 O24 74.0(2) . .
O13 W2 O24 72.9(2) . .
O23 W2 O12 95.3(2) . .
O23 W2 O13 162.1(3) . .
O23 W2 O24 89.6(2) . .
O23 W2 O33 91.5(2) . .
O33 W2 O12 157.4(3) . .
O33 W2 O13 83.5(2) . .
O33 W2 O24 84.5(2) . .
O3 W3 O13 101.6(3) . .
O3 W3 O14 100.5(3) . .
O3 W3 O15 100.5(3) . .
O3 W3 O21 100.3(3) . .
O3 W3 O24 173.0(3) . .
O13 W3 O14 92.2(3) . .
O13 W3 O15 157.7(2) . .
O13 W3 O21 91.3(3) . .
O13 W3 O24 73.7(2) . .
O14 W3 O15 86.5(3) . .
O14 W3 O21 157.8(2) . .
O14 W3 O24 74.7(2) . .
O15 W3 O24 84.5(2) . .
O21 W3 O15 82.1(3) . .
O21 W3 O24 85.2(2) . .
O4 W4 O16 101.7(3) . .
O4 W4 O19 103.2(3) . .
O4 W4 O25 100.1(3) . .
O4 W4 O27 99.1(3) . .
O4 W4 O30 170.3(3) . .
O16 W4 O19 155.1(2) . .
O16 W4 O27 88.1(3) . .
O16 W4 O30 73.3(2) . .
O19 W4 O27 87.0(2) . .
O19 W4 O30 81.9(2) . .
O25 W4 O16 89.0(3) . .
O25 W4 O19 87.7(2) . .
O25 W4 O27 160.8(2) . .
O25 W4 O30 88.3(2) . .
O27 W4 O30 72.78(19) . .
O5 W5 O15 103.3(3) . .
O5 W5 O16 97.4(3) . .
O5 W5 O30 166.1(2) . .
O5 W5 O32 97.8(3) . .
O5 W5 O36 102.9(3) . .
O15 W5 O16 90.4(3) . .
O15 W5 O30 86.6(2) . .
O15 W5 O32 158.2(3) . .
O16 W5 O30 72.5(2) . .
O16 W5 O32 81.4(2) . .
O32 W5 O30 71.7(2) . .
O36 W5 O15 90.2(3) . .
O36 W5 O16 159.0(3) . .
O36 W5 O30 86.6(2) . .
O36 W5 O32 90.4(3) . .
O6 W6 O17 101.9(3) . .
O6 W6 O27 98.0(2) . .
O6 W6 O28 102.0(3) . .
O6 W6 O30 169.9(2) . .
O6 W6 O32 100.5(3) . .
O17 W6 O30 83.6(2) . .
O27 W6 O17 87.2(2) . .
O27 W6 O30 73.7(2) . .
O28 W6 O17 85.6(2) . .
O28 W6 O27 159.8(2) . .
O28 W6 O30 86.7(2) . .
O28 W6 O32 90.8(2) . .
O32 W6 O17 157.6(2) . .
O32 W6 O27 88.6(2) . .
O32 W6 O30 74.1(2) . .
O7 W7 O18 104.7(3) . .
O7 W7 O26 94.5(2) . .
O7 W7 O29 98.8(2) . .
O7 W7 O31 165.6(2) . .
O7 W7 O33 100.1(2) . .
O18 W7 O26 160.7(2) . .
O18 W7 O29 93.6(2) . .
O18 W7 O31 88.5(2) . .
O18 W7 O33 93.3(2) . .
O26 W7 O31 72.24(18) . .
O29 W7 O26 82.8(2) . .
O29 W7 O31 74.3(2) . .
O33 W7 O26 83.6(2) . .
O33 W7 O29 157.4(2) . .
O33 W7 O31 84.5(2) . .
O8 W8 O21 101.5(3) . .
O8 W8 O22 100.4(3) . .
O8 W8 O26 101.9(3) . .
O8 W8 O31 172.3(3) . .
O8 W8 O36 99.9(3) . .
O21 W8 O31 85.1(2) . .
O21 W8 O36 82.0(3) . .
O22 W8 O21 156.6(2) . .
O22 W8 O31 73.8(2) . .
O22 W8 O36 86.2(2) . .
O26 W8 O21 90.5(3) . .
O26 W8 O22 93.0(3) . .
O26 W8 O31 73.76(19) . .
O26 W8 O36 157.9(2) . .
O36 W8 O31 84.9(2) . .
O9 W9 O22 96.3(3) . .
O9 W9 O28 103.3(3) . .
O9 W9 O29 101.0(2) . .
O9 W9 O31 166.3(2) . .
O9 W9 O34 103.0(3) . .
O22 W9 O31 71.8(2) . .
O28 W9 O22 85.1(2) . .
O28 W9 O31 82.9(2) . .
O29 W9 O22 86.1(2) . .
O29 W9 O28 154.9(2) . .
O29 W9 O31 72.0(2) . .
O34 W9 O22 160.4(2) . .
O34 W9 O28 87.1(2) . .
O34 W9 O29 93.5(2) . .
O34 W9 O31 89.4(2) . .
O10 W10 O17 96.1(2) . .
O10 W10 O34 171.3(2) . .
O10 W10 O37 92.9(2) . .
O10 W10 O39 98.2(2) . .
O17 W10 O34 79.8(2) . .
O17 W10 O37 83.9(2) . .
O17 W10 O39 155.2(2) . .
O20 W10 O10 101.8(3) . .
O20 W10 O17 104.5(3) . .
O20 W10 O34 86.7(2) . .
O20 W10 O37 162.0(2) . .
O20 W10 O39 92.3(3) . .
O37 W10 O34 79.0(2) . .
O39 W10 O34 83.1(2) . .
O39 W10 O37 75.3(2) . .
O11 W11 O11 100.1(3) 2_755 .
O11 W11 O19 93.7(2) 2_755 2_755
O11 W11 O19 93.7(2) . .
O11 W11 O19 100.6(2) 2_755 .
O11 W11 O19 100.6(2) . 2_755
O11 W11 O35 86.9(2) 2_755 .
O11 W11 O35 86.9(2) . 2_755
O11 W11 O35 171.3(2) . .
O11 W11 O35 171.3(2) 2_755 2_755
O19 W11 O19 157.7(3) . 2_755
O19 W11 O35 79.9(2) 2_755 2_755
O19 W11 O35 79.9(2) . .
O19 W11 O35 83.9(2) . 2_755
O19 W11 O35 83.9(2) 2_755 .
O35 W11 O35 86.6(3) 2_755 .
O24 As1 O31 100.1(2) . .
O30 As1 O24 96.4(3) . .
O30 As1 O31 96.9(2) . .
Na2 Na2 H3WB 51.3(3) 2_655 .
Na2 Na2 H4WB 160.4(4) 2_655 .
Na2 Na2 H12A 114.3(3) 2_655 .
Na2 Na2 H12B 101.6(9) 2_655 .
O5 Na2 Na2 107.3(2) . 2_655
O5 Na2 O40 79.9(4) . 4_645
O5 Na2 O41 138.8(4) . 3_445
O5 Na2 C4 84.8(4) . 4_645
O5 Na2 H3WB 68.2(6) . .
O5 Na2 H4WB 91.8(4) . .
O5 Na2 H12A 73.7(4) . .
O5 Na2 H12B 106.0(7) . .
O40 Na2 Na2 98.8(3) 4_645 2_655
O40 Na2 H3WB 121.5(7) 4_645 .
O40 Na2 H4WB 80.0(6) 4_645 .
O40 Na2 H12A 142.4(5) 4_645 .
O40 Na2 H12B 155.7(7) 4_645 .
O41 Na2 Na2 38.3(3) 3_445 2_655
O41 Na2 Na2 49.6(3) 4_645 2_655
O41 Na2 O5 86.3(4) 4_645 .
O41 Na2 O40 50.6(4) 4_645 4_645
O41 Na2 O40 119.1(4) 3_445 4_645
O41 Na2 O41 81.5(6) 4_645 3_445
O41 Na2 C4 25.9(5) 4_645 4_645
O41 Na2 C4 99.5(5) 3_445 4_645
O41 Na2 H3WB 78.8(6) 4_645 .
O41 Na2 H3WB 70.9(6) 3_445 .
O41 Na2 H4WB 125.8(5) 3_445 .
O41 Na2 H4WB 130.1(7) 4_645 .
O41 Na2 H12A 98.3(5) 3_445 .
O41 Na2 H12A 149.3(5) 4_645 .
O41 Na2 H12B 72.1(9) 3_445 .
O41 Na2 H12B 151.3(9) 4_645 .
C4 Na2 Na2 74.0(4) 4_645 2_655
C4 Na2 O40 24.9(4) 4_645 4_645
C4 Na2 H3WB 102.2(7) 4_645 .
C4 Na2 H4WB 104.3(7) 4_645 .
C4 Na2 H12A 158.3(6) 4_645 .
C4 Na2 H12B 169.1(8) 4_645 .
H3WB Na2 H4WB 145.0(6) . .
H3WB Na2 H12A 72.3(5) . .
H3WB Na2 H12B 81.9(8) . .
O4W Na2 Na2 167.6(3) . 2_655
O4W Na2 O5 71.6(2) . .
O4W Na2 O40 68.8(3) . 4_645
O4W Na2 O41 147.5(4) . 3_445
O4W Na2 O41 118.3(4) . 4_645
O4W Na2 C4 93.6(4) . 4_645
O4W Na2 H3WB 134.9(5) . .
O4W Na2 H4WB 21.8(4) . .
O4W Na2 H12A 77.6(3) . .
O4W Na2 H12B 90.4(9) . .
H4WB Na2 H12A 74.6(6) . .
H4WB Na2 H12B 76.4(9) . .
O12W Na2 Na2 97.4(2) . 2_655
O12W Na2 O5 83.9(3) . .
O12W Na2 O40 159.8(4) . 4_645
O12W Na2 O41 81.0(4) . 3_445
O12W Na2 O41 140.3(5) . 4_645
O12W Na2 C4 163.1(5) . 4_645
O12W Na2 H3WB 61.8(6) . .
O12W Na2 O4W 94.7(3) . .
O12W Na2 H4WB 88.6(6) . .
O12W Na2 H12A 17.9(4) . .
O12W Na2 H12B 25.2(5) . .
H12A Na2 H12B 32.5(7) . .
W1 O1 Na1 163.7(4) . .
W5 O5 Na2 151.3(4) . .
W7 O7 Pr 157.2(3) . 7_655
W10 O10 Pr 147.0(3) . 2_755
W11 O11 Pr 171.7(3) . 2_755
W1 O12 W2 122.3(3) . .
W3 O13 W2 119.7(3) . .
W3 O14 W1 123.3(3) . .
W5 O15 W3 149.3(3) . .
W4 O16 W5 120.9(3) . .
W10 O17 W6 150.2(3) . .
W7 O18 Pr 159.0(3) . .
W11 O19 W4 153.9(3) . .
W10 O20 Pr 166.8(3) . .
W8 O21 W3 157.8(3) . .
W8 O22 W9 122.6(3) . .
W2 O23 Pr 160.4(3) . .
W2 O24 W1 92.5(2) . .
W2 O24 W3 93.65(17) . .
W3 O24 W1 90.3(2) . .
As1 O24 W1 122.1(2) . .
As1 O24 W2 115.8(3) . .
As1 O24 W3 132.8(3) . .
W4 O25 W1 145.0(3) . .
W8 O26 W7 119.8(2) . .
W6 O27 W4 119.7(2) . .
W6 O28 W9 149.6(3) . .
W9 O29 W7 120.3(3) . .
W5 O30 W4 92.9(2) . .
W6 O30 W4 93.61(16) . .
W6 O30 W5 93.9(2) . .
As1 O30 W4 116.3(3) . .
As1 O30 W5 134.9(2) . .
As1 O30 W6 116.2(3) . .
W7 O31 W8 94.16(15) . .
W7 O31 W9 92.64(17) . .
W9 O31 W8 91.57(18) . .
As1 O31 W7 115.8(3) . .
As1 O31 W8 133.4(3) . .
As1 O31 W9 119.8(2) . .
W6 O32 W5 120.1(3) . .
W7 O33 W2 144.8(3) . .
W9 O34 W10 152.2(3) . .
W1 O35 W11 150.9(4) . .
W5 O36 W8 149.0(4) . .
C1 O37 W10 117.2(6) . .
C2 O39 W10 118.4(6) . .
C4 O40 Na2 75.6(12) . 4_655
Na2 O41 Na2 92.0(5) 4_655 3
C4 O41 Na2 153.7(12) . 3
C4 O41 Na2 102.0(12) . 4_655
O37 C1 O38 126.6(10) . .
O37 C1 C2 114.1(9) . .
O38 C1 C2 118.9(10) . .
O39 C2 C1 112.9(7) . .
O39 C2 H2 97.3 . .
O39 C2 C3 123.3(14) . .
C1 C2 H2 97.3 . .
C1 C2 C3 119.0(13) . .
C3 C2 H2 97.3 . .
C2 C3 H3A 107.9 . .
C2 C3 H3B 107.9 . .
C2 C3 C4 117.6(14) . .
H3A C3 H3B 107.2 . .
C4 C3 H3A 107.9 . .
C4 C3 H3B 107.9 . .
O40 C4 Na2 79.4(12) . 4_655
O40 C4 O41 130.6(19) . .
O40 C4 C3 113.4(16) . .
O41 C4 Na2 52.1(10) . 4_655
O41 C4 C3 115.2(14) . .
C3 C4 Na2 167.2(11) . 4_655
Pr O1W H1WA 123.5(11) . .
Pr O1W H1WB 101.5(10) . .
H1WA O1W H1WB 111.7(13) . .
Pr O2W H2WA 118.3(8) . .
Pr O2W H2WB 110.4(11) . .
H2WA O2W H2WB 110.9(12) . .
Na2 O3W H3WA 108.7(13) 2_655 2_655
Na2 O3W H3WA 158(2) 2_655 .
Na2 O3W H3WB 73.2(8) 2_655 .
Na2 O3W H3WB 2.5(12) 2_655 2_655
H3WA O3W H3WA 75.6(14) . 2_655
H3WA O3W H3WB 111.3(16) . .
H3WA O3W H3WB 111.3(16) 2_655 2_655
H3WA O3W H3WB 158(3) . 2_655
H3WB O3W H3WA 158(3) . 2_655
H3WB O3W H3WB 70.9(15) . 2_655
Na2 O4W H4WA 125.1(10) . .
Na2 O4W H4WB 51.8(16) . .
H4WA O4W H4WB 111.5(18) . .
H5WA O5W H5WB 110.5 . .
H6WA O6W H6WB 110.6 . .
H7WA O7W H7WB 110.5 . .
H8WA O8W H8WA 118.6 . 2_655
H8WA O8W H8WB 111.3 . .
H8WA O8W H8WB 111.2 2_655 2_655
H8WA O8W H8WB 58.9 . 2_655
H8WB O8W H8WA 58.8 . 2_655
H8WB O8W H8WB 162.5 . 2_655
H9WA O9W H9WB 110.6 . .
H10A O10W H10B 104.6 . .
H11A O11W H11B 104.4 . .
Na2 O12W H12A 116.9(13) . .
Na2 O12W H12B 54(3) . .
H12A O12W H12B 111.3(16) . .

loop_
_geom_bond_atom_site_label_1
_geom_bond_atom_site_label_2
_geom_bond_distance
_geom_bond_site_symmetry_2
Pr O7 2.431(5) 7_655
Pr O10 2.446(5) 2_755
Pr O11 2.353(5) 2_755
Pr O18 2.441(5) .
Pr O20 2.443(5) .
Pr O23 2.464(5) .
Pr O1W 2.532(5) .
Pr O2W 2.515(5) .
W1 O1 1.716(7) .
W1 O12 1.893(6) .
W1 O14 2.014(6) .
W1 O24 2.426(6) .
W1 O25 1.938(6) .
W1 O35 1.776(5) .
W2 O2 1.729(6) .
W2 O12 1.962(6) .
W2 O13 2.076(6) .
W2 O23 1.731(5) .
W2 O24 2.247(5) .
W2 O33 1.933(6) .
W3 O3 1.713(6) .
W3 O13 1.834(7) .
W3 O14 1.863(6) .
W3 O15 1.970(6) .
W3 O21 1.906(6) .
W3 O24 2.388(5) .
W4 O4 1.682(6) .
W4 O16 1.896(6) .
W4 O19 1.919(6) .
W4 O25 1.884(6) .
W4 O27 1.954(6) .
W4 O30 2.315(5) .
W5 O5 1.722(7) .
W5 O15 1.836(6) .
W5 O16 1.955(5) .
W5 O30 2.307(6) .
W5 O32 2.001(6) .
W5 O36 1.820(6) .
W6 O6 1.724(6) .
W6 O17 1.957(5) .
W6 O27 1.932(6) .
W6 O28 1.873(5) .
W6 O30 2.293(5) .
W6 O32 1.878(6) .
W7 O7 1.730(5) .
W7 O18 1.752(5) .
W7 O26 2.075(6) .
W7 O29 1.936(5) .
W7 O31 2.248(5) .
W7 O33 1.874(6) .
W8 O8 1.717(6) .
W8 O21 1.905(6) .
W8 O22 1.869(6) .
W8 O26 1.828(6) .
W8 O31 2.364(5) .
W8 O36 1.990(6) .
W9 O9 1.718(6) .
W9 O22 1.993(5) .
W9 O28 1.933(5) .
W9 O29 1.910(5) .
W9 O31 2.362(5) .
W9 O34 1.775(5) .
W10 O10 1.755(5) .
W10 O17 1.873(5) .
W10 O20 1.728(5) .
W10 O34 2.135(5) .
W10 O37 2.132(6) .
W10 O39 1.932(6) .
W11 O11 1.731(5) .
W11 O11 1.731(5) 2_755
W11 O19 1.871(6) 2_755
W11 O19 1.871(6) .
W11 O35 2.132(5) 2_755
W11 O35 2.132(5) .
As1 O24 1.791(6) .
As1 O30 1.783(5) .
As1 O31 1.796(5) .
Na1 O1 2.397(8) .
Na2 Na2 3.543(8) 2_655
Na2 O5 2.596(8) .
Na2 O40 2.764(15) 4_645
Na2 O41 2.702(13) 3_445
Na2 O41 2.198(15) 4_645
Na2 C4 2.72(2) 4_645
Na2 H3WB 2.064(9) .
Na2 O4W 2.144(6) .
Na2 H4WB 1.76(2) .
Na2 O12W 1.914(9) .
Na2 H12A 2.407(12) .
Na2 H12B 1.57(3) .
O37 C1 1.192(12) .
O38 C1 1.294(14) .
O39 C2 1.337(16) .
O40 C4 1.185(19) .
O41 C4 1.22(2) .
C1 C2 1.472(19) .
C2 H2 0.9800 .
C2 C3 1.490(6) .
C3 H3A 0.9700 .
C3 H3B 0.9700 .
C3 C4 1.54(2) .
O1W H1WA 0.829(7) .
O1W H1WB 0.829(7) .
O2W H2WA 0.830(7) .
O2W H2WB 0.831(7) .
O3W H3WA 0.830(7) 2_655
O3W H3WA 0.830(7) .
O3W H3WB 0.830(7) 2_655
O3W H3WB 0.830(7) .
O4W H4WA 0.830(7) .
O4W H4WB 0.831(7) .
O5W H5WA 0.8332 .
O5W H5WB 0.8310 .
O6W H6WA 0.8333 .
O6W H6WB 0.8309 .
O7W H7WA 0.8316 .
O7W H7WB 0.8327 .
O8W H8WA 0.843(8) 2_655
O8W H8WA 0.8426 .
O8W H8WB 0.819(10) 2_655
O8W H8WB 0.8197 .
O9W H9WA 0.8326 .
O9W H9WB 0.8320 .
O10W H10A 0.8493 .
O10W H10B 0.8494 .
O11W H11A 0.8500 .
O11W H11B 0.8497 .
O12W H12A 0.831(8) .
O12W H12B 0.831(7) .

loop_
_smtbx_masks_void_nr
_smtbx_masks_void_average_x
_smtbx_masks_void_average_y
_smtbx_masks_void_average_z
_smtbx_masks_void_volume
_smtbx_masks_void_count_electrons
1 -0.190 0.000 0.000 539.2 257.5
2 -0.600 0.000 0.500 539.2 257.5
3 0.585 0.500 0.000 539.2 257.5
4 -0.130 0.500 0.500 539.2 257.5
